data_9000312
loop_
_publ_author_name
'Giacovazzo, C.'
'Menchetti, S.'
'Scordari, F.'

_publ_section_title
;
 The crystal structure of tincalconite
;
_journal_name_full 'American Mineralogist'
_journal_page_first 523
_journal_page_last 530
_journal_volume 58
_journal_year 1973
_chemical_formula_sum 'B2 H5 Na O6'
_chemical_name_mineral Tincalconite
_space_group_IT_number 155
_symmetry_space_group_name_Hall 'R 3 2"'
_symmetry_space_group_name_H-M 'R 3 2 :H'
_cell_angle_alpha 90
_cell_angle_beta 90
_cell_angle_gamma 120
_cell_formula_units_Z 18
_cell_length_a 11.09
_cell_length_b 11.09
_cell_length_c 21.07
_cell_volume 2244.183
_database_code_amcsd 0000321
_exptl_crystal_density_diffrn 1.940
_cod_original_sg_symbol_H-M 'R 3 2'
_cod_original_formula_sum 'Na B2 O6 H5'
_cod_database_code 9000312

loop_
_space_group_symop_operation_xyz
x,y,z
2/3+x,1/3+y,1/3+z
1/3+x,2/3+y,2/3+z
-x,-x+y,-z
2/3-x,1/3-x+y,1/3-z
1/3-x,2/3-x+y,2/3-z
y,x,-z
2/3+y,1/3+x,1/3-z
1/3+y,2/3+x,2/3-z
x-y,-y,-z
2/3+x-y,1/3-y,1/3-z
1/3+x-y,2/3-y,2/3-z
-y,x-y,z
2/3-y,1/3+x-y,1/3+z
1/3-y,2/3+x-y,2/3+z
-x+y,-x,z
2/3-x+y,1/3-x,1/3+z
1/3-x+y,2/3-x,2/3+z

loop_
_atom_site_aniso_label
_atom_site_aniso_U_11
_atom_site_aniso_U_22
_atom_site_aniso_U_33
_atom_site_aniso_U_12
_atom_site_aniso_U_13
_atom_site_aniso_U_23
Na1 0.01776 0.01869 0.01574 0.00888 0.00103 0.00103
Na2 0.01355 0.01355 0.02699 0.00654 0.00000 0.00000
Na3 0.03505 0.03505 0.04723 0.01776 0.00000 0.00000
B1 0.01028 0.02009 0.00900 0.01028 0.00205 0.00103
B2 0.01682 0.01122 0.02699 0.00888 0.00410 0.00410
O1 0.00187 0.00607 0.01574 0.00093 -0.00513 -0.00308
O2 0.01449 0.00654 0.02249 0.00000 -0.00718 0.00718
O3 0.02009 0.00888 0.01349 0.00701 0.00308 0.00205
O-H4 0.01822 0.00794 0.01349 0.00981 0.00410 0.00205
O-H5 0.07944 0.02523 0.03823 0.04019 0.03076 0.02153
Wat6 0.03505 0.03084 0.01125 0.02056 -0.00923 -0.00410

loop_
_atom_site_label
_atom_site_fract_x
_atom_site_fract_y
_atom_site_fract_z
_atom_site_type_symbol
_atom_site_attached_hydrogens
Na1 0.00000 0.66950 0.50000 Na 0
Na2 0.00000 0.00000 0.50000 Na 0
Na3 0.00000 0.00000 0.09280 Na 0
B1 0.09260 0.26760 0.38250 B 0
B2 0.23850 0.05850 0.28820 B 0
O1 0.00000 0.53340 0.00000 O 0
O2 0.03250 0.29110 0.25260 O 0
O3 0.21290 0.04210 0.35030 O 0
O-H4 0.12810 0.19420 0.42900 O 1
O-H5 0.26300 0.17940 0.25770 O 1
Wat6 0.08850 0.22230 0.13390 O 2
Wat7 0.00000 0.86200 0.00000 O 2

loop_
_cod_changelog_entry_id
_cod_changelog_entry_author
_cod_changelog_entry_date
_cod_changelog_entry_text
1
;cod-tools version 3.8.0
Id: cif_guess_AMCSD_atom_types 9574 2023-05-10 09:00:05Z saulius
;
2023-05-10T18:46:10+03:00
;Derived atom types and hydrogen counts
from atom names that follow the AMCSD naming convention
(Wat == water, O-H == hydroxyl).
;
2
;cod-tools version 3.10.1
Id: cif_fix_AMCSD_aniso_labels 10200 2024-08-01 14:09:44Z saulius
;
2024-08-02T12:19:41+03:00
;Changed the following '_atom_site_aniso_label' values:
'OH4' -> 'O-H4'
'OH5' -> 'O-H5'
;

loop_
_cod_related_entry_id
_cod_related_entry_database
_cod_related_entry_code
1 AMCSD 0000321
